data_2241523
loop_
_publ_author_name
'May, N\'ora Veronika'
'G\'al, Gyula Tam\'as'
'Rapi, Zsolt'
'Bak\'o, P\'eter'

_publ_section_title
;
 Crystal structure of diethyl
 3-(3-chlorophenyl)-2,2-dicyanocyclopropane-1,1-dicarboxylate
;
_journal_issue 2
_journal_name_full 'Acta Crystallographica Section E'
_journal_page_first 253
_journal_page_last 256
_journal_paper_doi 10.1107/S2056989016001444
_journal_volume 72
_journal_year 2016
_chemical_formula_iupac 'C17 H15 Cl N2 O4'
_chemical_formula_moiety 'C17 H15 Cl N2 O4'
_chemical_formula_sum 'C17 H15 Cl N2 O4'
_chemical_formula_weight 346.76
_chemical_melting_point_gt 355
_chemical_melting_point_lt 357
_chemical_name_systematic
;
Diethyl 3-(3-chlorophenyl)-2,2-dicyanocyclopropane-1,1-dicarboxylate
;
_space_group_crystal_system monoclinic
_space_group_IT_number 14
_space_group_name_Hall '-P 2ybc'
_space_group_name_H-M_alt 'P 1 21/c 1'
_symmetry_space_group_name_Hall '-P 2ybc'
_symmetry_space_group_name_H-M 'P 1 21/c 1'
_atom_sites_solution_hydrogens difmap
_atom_sites_solution_primary difmap
_atom_sites_solution_secondary difmap
_audit_creation_method SHELXL-2014/7
_cell_angle_alpha 90
_cell_angle_beta 93.829(2)
_cell_angle_gamma 90
_cell_formula_units_Z 4
_cell_length_a 8.9221(6)
_cell_length_b 9.1927(7)
_cell_length_c 20.3446(16)
_cell_measurement_reflns_used 37218
_cell_measurement_temperature 103(2)
_cell_measurement_theta_max 30.49
_cell_measurement_theta_min 2.99
_cell_volume 1664.9(2)
_computing_cell_refinement
;
CrystalClear (Rigaku/MSC, 2008)
;
_computing_data_collection
;
CrystalClear (Rigaku/MSC, 2008)
;
_computing_data_reduction
;
CrystalClear (Rigaku/MSC, 2008)
;
_computing_molecular_graphics
;
Mercury (Macrae <i>et al.</i>, 2006)
;
_computing_publication_material
;
SHELXL2014 (Sheldrick, 2015)
;
_computing_structure_refinement
;
SHELXL2014 (Sheldrick, 2015)
;
_computing_structure_solution
;
SHELXS97 (Sheldrick, 2008)
;
_diffrn_ambient_temperature 103(2)
_diffrn_detector_area_resol_mean 10.0000
_diffrn_measured_fraction_theta_full 0.999
_diffrn_measured_fraction_theta_max 0.997
_diffrn_measurement_device_type RAXIS-RAPID
_diffrn_measurement_method dtprofit.ref
_diffrn_radiation_monochromator 'graphite monochromator'
_diffrn_radiation_type MoK\a
_diffrn_radiation_wavelength 0.71073
_diffrn_reflns_av_R_equivalents 0.0420
_diffrn_reflns_limit_h_max 12
_diffrn_reflns_limit_h_min -12
_diffrn_reflns_limit_k_max 13
_diffrn_reflns_limit_k_min -13
_diffrn_reflns_limit_l_max 29
_diffrn_reflns_limit_l_min -29
_diffrn_reflns_number 57969
_diffrn_reflns_theta_full 25.242
_diffrn_reflns_theta_max 30.488
_diffrn_reflns_theta_min 2.990
_exptl_absorpt_coefficient_mu 0.253
_exptl_absorpt_correction_T_max 1.0000
_exptl_absorpt_correction_T_min 0.7545
_exptl_absorpt_correction_type empirical
_exptl_absorpt_process_details
;
(NUMABS; Higashi, 2002)
;
_exptl_crystal_colour colorless
_exptl_crystal_density_diffrn 1.383
_exptl_crystal_description block
_exptl_crystal_F_000 720
_exptl_crystal_size_max 0.500
_exptl_crystal_size_mid 0.250
_exptl_crystal_size_min 0.250
_refine_diff_density_max 0.491
_refine_diff_density_min -0.309
_refine_ls_extinction_method none
_refine_ls_goodness_of_fit_ref 1.109
_refine_ls_hydrogen_treatment constr
_refine_ls_matrix_type full
_refine_ls_number_parameters 219
_refine_ls_number_reflns 5052
_refine_ls_number_restraints 0
_refine_ls_restrained_S_all 1.109
_refine_ls_R_factor_all 0.0511
_refine_ls_R_factor_gt 0.0416
_refine_ls_shift/su_max 0.001
_refine_ls_shift/su_mean 0.000
_refine_ls_structure_factor_coef Fsqd
_refine_ls_weighting_details 'w=1/[\s^2^(Fo^2^)+(0.0475P)^2^+0.9362P] where P=(Fo^2^+2Fc^2^)/3'
_refine_ls_weighting_scheme calc
_refine_ls_wR_factor_gt 0.0992
_refine_ls_wR_factor_ref 0.1125
_reflns_number_gt 4312
_reflns_number_total 5052
_reflns_threshold_expression 'I > 2\s(I)'
_cod_data_source_file zs2355sup1.cif
_cod_data_source_block I
_cod_database_code 2241523
_shelx_space_group_comment
;
The symmetry employed for this shelxl refinement is uniquely defined
by the following loop, which should always be used as a source of
symmetry information in preference to the above space-group names.
They are only intended as comments.
;
_shelx_estimated_absorpt_t_min 0.884
_shelx_estimated_absorpt_t_max 0.940

loop_
_space_group_symop_operation_xyz
'x, y, z'
'-x, y+1/2, -z+1/2'
'-x, -y, -z'
'x, -y-1/2, z-1/2'

loop_
_atom_site_type_symbol
_atom_site_label
_atom_site_fract_x
_atom_site_fract_y
_atom_site_fract_z
_atom_site_U_iso_or_equiv
_atom_site_adp_type
_atom_site_calc_flag
_atom_site_occupancy
Cl Cl1 0.28965(4) -0.00643(4) 0.66880(2) 0.02905(10) Uani d 1
O O3 0.08826(11) 0.51460(10) 0.31362(4) 0.02054(19) Uani d 1
O O1 0.39223(10) 0.41867(10) 0.35507(4) 0.01960(19) Uani d 1
O O2 0.29321(11) 0.19550(11) 0.33457(5) 0.0237(2) Uani d 1
O O4 0.04757(12) 0.59834(11) 0.41513(5) 0.0240(2) Uani d 1
N N1 -0.21756(13) 0.33382(14) 0.43288(6) 0.0254(2) Uani d 1
N N2 0.10162(14) -0.01960(13) 0.42424(6) 0.0250(2) Uani d 1
C C13 0.09652(14) 0.50931(13) 0.37904(6) 0.0167(2) Uani d 1
C C16 -0.09432(14) 0.29951(14) 0.43266(6) 0.0181(2) Uani d 1
C C3 0.17943(13) 0.34622(13) 0.47595(6) 0.0156(2) Uani d 1
H H3 0.1350 0.4276 0.5008 0.019 Uiso calc 1
C C5 0.24907(14) 0.17626(14) 0.56603(6) 0.0180(2) Uani d 1
H H5 0.1453 0.1708 0.5737 0.022 Uiso calc 1
C C1 0.17187(13) 0.36875(13) 0.40292(6) 0.0153(2) Uani d 1
C C6 0.35355(15) 0.09894(14) 0.60500(6) 0.0203(2) Uani d 1
C C10 0.29152(14) 0.31323(14) 0.35989(6) 0.0167(2) Uani d 1
C C17 0.08762(14) 0.10373(14) 0.42559(6) 0.0188(2) Uani d 1
C C2 0.06331(14) 0.25936(13) 0.43230(6) 0.0163(2) Uani d 1
C C9 0.45070(15) 0.27250(16) 0.50559(6) 0.0224(3) Uani d 1
H H9 0.4847 0.3334 0.4719 0.027 Uiso calc 1
C C8 0.55346(15) 0.19268(17) 0.54558(7) 0.0267(3) Uani d 1
H H8 0.6575 0.1988 0.5386 0.032 Uiso calc 1
C C7 0.50616(16) 0.10434(16) 0.59547(7) 0.0248(3) Uani d 1
H H7 0.5762 0.0491 0.6224 0.030 Uiso calc 1
C C11 0.51527(14) 0.38886(15) 0.31296(6) 0.0201(2) Uani d 1
H H11A 0.4754 0.3568 0.2687 0.024 Uiso calc 1
H H11B 0.5814 0.3116 0.3325 0.024 Uiso calc 1
C C14 0.02312(17) 0.64730(16) 0.28356(7) 0.0253(3) Uani d 1
H H14A -0.0618 0.6804 0.3087 0.030 Uiso calc 1
H H14B -0.0161 0.6263 0.2379 0.030 Uiso calc 1
C C12 0.60066(16) 0.52914(16) 0.30825(7) 0.0265(3) Uani d 1
H H12B 0.5329 0.6052 0.2901 0.032 Uiso calc 1
H H12C 0.6831 0.5156 0.2793 0.032 Uiso calc 1
H H12A 0.6416 0.5580 0.3522 0.032 Uiso calc 1
C C15 0.13952(19) 0.76533(16) 0.28303(7) 0.0289(3) Uani d 1
H H15C 0.0970 0.8502 0.2593 0.035 Uiso calc 1
H H15B 0.2268 0.7298 0.2610 0.035 Uiso calc 1
H H15A 0.1707 0.7930 0.3284 0.035 Uiso calc 1
C C4 0.29805(14) 0.26271(13) 0.51514(6) 0.0166(2) Uani d 1

loop_
_atom_site_aniso_label
_atom_site_aniso_U_11
_atom_site_aniso_U_22
_atom_site_aniso_U_33
_atom_site_aniso_U_12
_atom_site_aniso_U_13
_atom_site_aniso_U_23
Cl1 0.0331(2) 0.02836(18) 0.02491(17) -0.00564(13) -0.00412(13) 0.01159(12)
O3 0.0264(5) 0.0190(4) 0.0161(4) 0.0027(4) -0.0001(3) 0.0024(3)
O1 0.0199(4) 0.0187(4) 0.0210(4) -0.0014(3) 0.0072(3) -0.0024(3)
O2 0.0277(5) 0.0187(4) 0.0256(5) -0.0004(4) 0.0096(4) -0.0045(4)
O4 0.0312(5) 0.0201(5) 0.0215(4) 0.0085(4) 0.0073(4) 0.0017(4)
N1 0.0210(6) 0.0288(6) 0.0263(6) 0.0004(5) 0.0012(4) -0.0003(5)
N2 0.0228(6) 0.0193(5) 0.0331(6) -0.0023(4) 0.0035(5) -0.0016(4)
C13 0.0158(5) 0.0169(5) 0.0176(5) -0.0002(4) 0.0017(4) 0.0017(4)
C16 0.0181(6) 0.0186(6) 0.0176(5) -0.0012(4) 0.0011(4) 0.0002(4)
C3 0.0174(5) 0.0144(5) 0.0153(5) -0.0003(4) 0.0031(4) -0.0004(4)
C5 0.0192(6) 0.0166(5) 0.0182(5) -0.0011(4) 0.0007(4) 0.0004(4)
C1 0.0162(5) 0.0144(5) 0.0155(5) 0.0005(4) 0.0030(4) 0.0002(4)
C6 0.0252(6) 0.0174(6) 0.0179(5) -0.0014(5) -0.0018(4) 0.0022(4)
C10 0.0189(5) 0.0167(5) 0.0145(5) 0.0019(4) 0.0029(4) 0.0015(4)
C17 0.0167(6) 0.0193(6) 0.0205(5) -0.0022(4) 0.0021(4) -0.0002(4)
C2 0.0160(5) 0.0154(5) 0.0175(5) -0.0004(4) 0.0017(4) 0.0002(4)
C9 0.0189(6) 0.0274(7) 0.0209(6) 0.0002(5) 0.0024(4) 0.0040(5)
C8 0.0173(6) 0.0349(8) 0.0279(6) 0.0032(5) 0.0009(5) 0.0041(6)
C7 0.0242(7) 0.0252(7) 0.0244(6) 0.0048(5) -0.0031(5) 0.0026(5)
C11 0.0188(6) 0.0230(6) 0.0194(5) 0.0012(5) 0.0065(4) 0.0002(5)
C14 0.0299(7) 0.0228(6) 0.0227(6) 0.0058(5) -0.0016(5) 0.0068(5)
C12 0.0241(7) 0.0260(7) 0.0302(7) -0.0034(5) 0.0083(5) 0.0022(5)
C15 0.0395(8) 0.0199(6) 0.0281(7) 0.0019(6) 0.0079(6) 0.0031(5)
C4 0.0189(6) 0.0154(5) 0.0155(5) 0.0008(4) 0.0007(4) -0.0003(4)

loop_
_atom_type_symbol
_atom_type_description
_atom_type_scat_dispersion_real
_atom_type_scat_dispersion_imag
_atom_type_scat_source
C C 0.0033 0.0016 'International Tables Vol C Tables 4.2.6.8 and 6.1.1.4'
H H 0.0000 0.0000 'International Tables Vol C Tables 4.2.6.8 and 6.1.1.4'
Cl Cl 0.1484 0.1585 'International Tables Vol C Tables 4.2.6.8 and 6.1.1.4'
N N 0.0061 0.0033 'International Tables Vol C Tables 4.2.6.8 and 6.1.1.4'
O O 0.0106 0.0060 'International Tables Vol C Tables 4.2.6.8 and 6.1.1.4'

loop_
_geom_angle_atom_site_label_1
_geom_angle_atom_site_label_2
_geom_angle_atom_site_label_3
_geom_angle
_geom_angle_publ_flag
C10 O1 C11 116.35(10) no
C13 O3 C14 116.22(10) no
C2 C1 C3 60.90(8) no
C2 C1 C10 119.29(10) no
C2 C1 C13 113.68(10) no
C3 C1 C10 122.72(10) no
C3 C1 C13 115.09(10) no
C10 C1 C13 114.55(10) no
C1 C2 C3 58.05(8) no
C1 C2 C16 117.93(10) no
C1 C2 C17 120.19(11) no
C3 C2 C16 118.59(10) no
C3 C2 C17 117.69(10) no
C16 C2 C17 113.60(11) no
C1 C3 C2 61.05(8) no
C1 C3 C4 125.73(10) no
C2 C3 C4 117.78(10) no
C3 C4 C5 116.23(11) no
C3 C4 C9 123.87(11) no
C5 C4 C9 119.83(11) no
C4 C5 C6 119.06(12) no
Cl1 C6 C5 118.13(10) no
Cl1 C6 C7 119.71(10) no
C5 C6 C7 122.16(12) no
C6 C7 C8 118.16(13) no
C7 C8 C9 121.00(13) no
C4 C9 C8 119.77(12) no
O1 C10 O2 126.75(12) no
O1 C10 C1 107.64(10) no
O2 C10 C1 125.62(12) no
O1 C11 C12 106.25(11) no
O3 C13 O4 126.10(12) no
O3 C13 C1 110.16(10) no
O4 C13 C1 123.68(11) no
O3 C14 C15 110.41(12) no
N1 C16 C2 178.70(14) no
N2 C17 C2 175.24(14) no
C1 C3 H3 114.00 no
C2 C3 H3 114.00 no
C4 C3 H3 114.00 no
C4 C5 H5 121.00 no
C6 C5 H5 120.00 no
C6 C7 H7 121.00 no
C8 C7 H7 121.00 no
C7 C8 H8 119.00 no
C9 C8 H8 120.00 no
C4 C9 H9 120.00 no
C8 C9 H9 120.00 no
O1 C11 H11A 110.00 no
O1 C11 H11B 110.00 no
C12 C11 H11A 110.00 no
C12 C11 H11B 110.00 no
H11A C11 H11B 109.00 no
C11 C12 H12A 109.00 no
C11 C12 H12B 109.00 no
C11 C12 H12C 109.00 no
H12A C12 H12B 109.00 no
H12A C12 H12C 109.00 no
H12B C12 H12C 109.00 no
O3 C14 H14A 110.00 no
O3 C14 H14B 110.00 no
C15 C14 H14A 110.00 no
C15 C14 H14B 110.00 no
H14A C14 H14B 108.00 no
C14 C15 H15A 109.00 no
C14 C15 H15B 109.00 no
C14 C15 H15C 109.00 no
H15A C15 H15B 109.00 no
H15A C15 H15C 109.00 no
H15B C15 H15C 109.00 no

loop_
_geom_bond_atom_site_label_1
_geom_bond_atom_site_label_2
_geom_bond_distance
_geom_bond_publ_flag
Cl1 C6 1.7455(13) no
O1 C10 1.3298(16) no
O1 C11 1.4628(15) no
O2 C10 1.1991(16) no
O3 C13 1.3290(15) no
O3 C14 1.4671(17) no
O4 C13 1.2010(16) no
N1 C16 1.1442(17) no
N2 C17 1.1411(18) no
C1 C2 1.5440(17) no
C1 C3 1.4972(17) no
C1 C10 1.5137(17) no
C1 C13 1.5212(17) no
C2 C3 1.5417(17) no
C2 C16 1.4545(18) no
C2 C17 1.4548(18) no
C3 C4 1.4941(17) no
C4 C5 1.3982(17) no
C4 C9 1.3915(18) no
C5 C6 1.3799(18) no
C6 C7 1.389(2) no
C7 C8 1.387(2) no
C8 C9 1.393(2) no
C11 C12 1.504(2) no
C14 C15 1.503(2) no
C3 H3 1.0000 no
C5 H5 0.9500 no
C7 H7 0.9500 no
C8 H8 0.9500 no
C9 H9 0.9500 no
C11 H11A 0.9900 no
C11 H11B 0.9900 no
C12 H12A 0.9800 no
C12 H12B 0.9800 no
C12 H12C 0.9800 no
C14 H14A 0.9900 no
C14 H14B 0.9900 no
C15 H15A 0.9800 no
C15 H15B 0.9800 no
C15 H15C 0.9800 no

loop_
_geom_hbond_atom_site_label_D
_geom_hbond_atom_site_label_H
_geom_hbond_atom_site_label_A
_geom_hbond_site_symmetry_A
_geom_hbond_distance_DH
_geom_hbond_distance_HA
_geom_hbond_distance_DA
_geom_hbond_angle_DHA
_geom_hbond_publ_flag
C3 H3 O4 . 1.00 2.43 2.8447(16) 104 no
C9 H9 O1 . 0.95 2.59 3.3529(15) 138 yes
C3 H3 O4 3_566 1.00 2.45 3.1419(16) 126 yes
C15 H15C O3 2_555 0.98 2.63 3.5656(18) 161 yes
C5 H5 N2 3_556 0.95 2.61 3.4621(18) 150 yes
C11 H11B N1 1_655 0.99 2.63 3.3337(17) 128 yes

loop_
_geom_torsion_atom_site_label_1
_geom_torsion_atom_site_label_2
_geom_torsion_atom_site_label_3
_geom_torsion_atom_site_label_4
_geom_torsion
_geom_torsion_publ_flag
C10 O1 C11 C12 172.57(10) no
C11 O1 C10 C1 -177.59(9) no
C11 O1 C10 O2 1.86(18) no
C14 O3 C13 C1 -177.70(10) no
C14 O3 C13 O4 4.90(19) no
C13 O3 C14 C15 82.31(14) no
C13 C1 C2 C3 -106.61(11) no
C10 C1 C2 C17 7.68(17) no
C2 C1 C3 C4 104.97(13) no
C10 C1 C3 C2 -107.93(13) no
C10 C1 C3 C4 -2.96(18) no
C13 C1 C3 C2 104.29(11) no
C13 C1 C3 C4 -150.75(11) no
C13 C1 C2 C16 1.30(15) no
C13 C1 C2 C17 147.67(11) no
C3 C1 C2 C16 107.92(12) no
C3 C1 C2 C17 -105.72(12) no
C10 C1 C2 C3 113.39(12) no
C10 C1 C2 C16 -138.69(12) no
C2 C1 C13 O3 -108.93(12) no
C2 C1 C13 O4 68.55(16) no
C3 C1 C13 O3 -176.52(10) no
C3 C1 C13 O4 0.96(18) no
C10 C1 C13 O3 33.02(14) no
C10 C1 C13 O4 -149.50(13) no
C3 C1 C10 O2 88.80(16) no
C13 C1 C10 O1 56.21(13) no
C13 C1 C10 O2 -123.25(14) no
C3 C1 C10 O1 -91.74(13) no
C2 C1 C10 O1 -164.13(10) no
C2 C1 C10 O2 16.41(19) no
C17 C2 C3 C1 110.00(12) no
C1 C2 C3 C4 -117.58(12) no
C16 C2 C3 C1 -106.79(12) no
C16 C2 C3 C4 135.63(12) no
C17 C2 C3 C4 -7.58(16) no
C1 C3 C4 C5 -140.24(12) no
C1 C3 C4 C9 42.95(19) no
C2 C3 C4 C9 115.80(14) no
C2 C3 C4 C5 -67.40(15) no
C3 C4 C9 C8 178.59(12) no
C9 C4 C5 C6 -1.63(19) no
C3 C4 C5 C6 -178.57(11) no
C5 C4 C9 C8 1.9(2) no
C4 C5 C6 C7 0.2(2) no
C4 C5 C6 Cl1 179.25(10) no
Cl1 C6 C7 C8 -178.06(11) no
C5 C6 C7 C8 1.0(2) no
C6 C7 C8 C9 -0.8(2) no
C7 C8 C9 C4 -0.7(2) no

_cod_database_fobs_code 2241523
